data_7045341
loop_
_publ_author_name
'Congrave, Daniel G.'
'Hsu, Yu-Ting'
'Batsanov, Andrei S.'
'Beeby, Andrew'
'Bryce, Martin R.'

_publ_section_title
;
 Sky-blue emitting bridged diiridium complexes: beneficial effects of
 intramolecular \p--\p stacking
;
_journal_name_full 'Dalton Transactions'
_journal_paper_doi 10.1039/C7DT04201A
_journal_year 2018
_chemical_formula_moiety 'C60 H38 F8 Ir2 N6 O4'
_chemical_formula_sum 'C60 H38 F8 Ir2 N6 O4'
_chemical_formula_weight 1443.36
_space_group_crystal_system monoclinic
_space_group_IT_number 14
_space_group_name_Hall '-P 2yn'
_space_group_name_H-M_alt 'P 1 21/n 1'
_symmetry_space_group_name_Hall '-P 2yn'
_symmetry_space_group_name_H-M 'P 1 21/n 1'
_atom_sites_solution_hydrogens geom
_atom_sites_solution_primary direct
_atom_sites_solution_secondary difmap
_audit_creation_date 2017-09-22
_audit_creation_method
;
Olex2 1.2-beta
(compiled 2017.08.10 svn.r3458 for OlexSys, GUI svn.r5381)
;
_audit_update_record
;
2017-09-22 deposited with the CCDC.
2017-12-14 downloaded from the CCDC.
;
_cell_angle_alpha 90
_cell_angle_beta 101.1365(14)
_cell_angle_gamma 90
_cell_formula_units_Z 4
_cell_length_a 11.7982(5)
_cell_length_b 23.4916(10)
_cell_length_c 19.1919(8)
_cell_measurement_reflns_used 9964
_cell_measurement_temperature 120
_cell_measurement_theta_max 31.24
_cell_measurement_theta_min 2.33
_cell_volume 5219.0(4)
_computing_cell_refinement 'SAINT v8.38A (Bruker, 2017)'
_computing_data_collection 'APEX3 v.2016.1-0 (Bruker, 2016)'
_computing_data_reduction 'SAINT v8.38A (Bruker, 2017)'
_computing_molecular_graphics 'Olex2 (Dolomanov et al., 2009)'
_computing_publication_material 'Olex2 (Dolomanov et al., 2009)'
_computing_structure_refinement 'ShelXL 2016/6 multi-CPU (Sheldrick, 2015)'
_computing_structure_solution 'ShelXS 2013/1 (Sheldrick, 2008)'
_diffrn_ambient_temperature 120
_diffrn_detector_area_resol_mean 10.4
_diffrn_detector_type 'Bruker PHOTON 100 CMOS'
_diffrn_measured_fraction_theta_full 0.999
_diffrn_measured_fraction_theta_max 0.999
_diffrn_measurement_device '3-circle area detector diffractometer'
_diffrn_measurement_device_type 'Bruker D8 Venture'
_diffrn_measurement_method '\f and \w scans'
_diffrn_radiation_monochromator 'focusing mirrors'
_diffrn_radiation_probe x-ray
_diffrn_radiation_type MoK\a
_diffrn_radiation_wavelength 0.71073
_diffrn_reflns_av_R_equivalents 0.0660
_diffrn_reflns_av_unetI/netI 0.0481
_diffrn_reflns_Laue_measured_fraction_full 0.999
_diffrn_reflns_Laue_measured_fraction_max 0.999
_diffrn_reflns_limit_h_max 16
_diffrn_reflns_limit_h_min -16
_diffrn_reflns_limit_k_max 33
_diffrn_reflns_limit_k_min -33
_diffrn_reflns_limit_l_max 27
_diffrn_reflns_limit_l_min -27
_diffrn_reflns_number 108935
_diffrn_reflns_point_group_measured_fraction_full 0.999
_diffrn_reflns_point_group_measured_fraction_max 0.999
_diffrn_reflns_theta_full 25.242
_diffrn_reflns_theta_max 29.999
_diffrn_reflns_theta_min 2.163
_diffrn_source 'microfocus sealed X-ray tube'
_diffrn_source_type 'Incoatec I\mS microsource'
_diffrn_standards_number 0
_exptl_absorpt_coefficient_mu 5.179
_exptl_absorpt_correction_T_max 0.6963
_exptl_absorpt_correction_T_min 0.6318
_exptl_absorpt_correction_type integration
_exptl_absorpt_process_details
'SADABS-2014/5 (Bruker,2014/5) was used for absorption correction. wR2(int) was 0.1033 before and 0.0617 after correction. The Ratio of minimum to maximum transmission is 0.9074. The \l/2 correction factor is Not present.'
_exptl_crystal_colour yellow
_exptl_crystal_density_diffrn 1.837
_exptl_crystal_description prism
_exptl_crystal_F_000 2792
_exptl_crystal_preparation Luminescent
_exptl_crystal_size_max 0.117
_exptl_crystal_size_mid 0.112
_exptl_crystal_size_min 0.093
_refine_diff_density_max 1.452
_refine_diff_density_min -1.041
_refine_diff_density_rms 0.152
_refine_ls_extinction_method none
_refine_ls_goodness_of_fit_ref 1.044
_refine_ls_hydrogen_treatment constr
_refine_ls_matrix_type full
_refine_ls_number_parameters 735
_refine_ls_number_reflns 15211
_refine_ls_number_restraints 18
_refine_ls_restrained_S_all 1.044
_refine_ls_R_factor_all 0.0629
_refine_ls_R_factor_gt 0.0360
_refine_ls_shift/su_max 0.003
_refine_ls_shift/su_mean 0.000
_refine_ls_structure_factor_coef Fsqd
_refine_ls_weighting_details 'w=1/[\s^2^(Fo^2^)+(0.0230P)^2^+8.4630P] where P=(Fo^2^+2Fc^2^)/3'
_refine_ls_weighting_scheme calc
_refine_ls_wR_factor_gt 0.0594
_refine_ls_wR_factor_ref 0.0661
_reflns_Friedel_coverage 0.000
_reflns_number_gt 11519
_reflns_number_total 15211
_reflns_threshold_expression 'I > 2\s(I)'
_cod_data_source_file c7dt04201a2.cif
_cod_data_source_block beta-10_17srv057
_cod_depositor_comments
;
The following automatic conversions were performed:

'_diffrn_radiation_probe' value 'X-ray' changed to 'x-ray' according
to
/home/data/users/saulius/crontab/automatic-downloads/rss-feeds/RSC/lib/dictionaries/cif_core.dic
dictionary named 'cif_core.dic' version 2.4.2 from 2011-04-26.

Automatic conversion script
Id: cif_fix_values 4973 2017-02-22 13:04:09Z antanas 
;
_cod_database_code 7045341
_shelx_shelxl_version_number 2016/6
_shelx_space_group_comment
;
The symmetry employed for this shelxl refinement is uniquely defined
by the following loop, which should always be used as a source of
symmetry information in preference to the above space-group names.
They are only intended as comments.
;
_shelx_estimated_absorpt_t_max 0.644
_shelx_estimated_absorpt_t_min 0.582
_olex2_refinement_description
;
1. Fixed Uiso
 At 1.2 times of:
  All C(H) groups
 At 1.5 times of:
  All C(H,H,H) groups
2. Uiso/Uaniso restraints and constraints
Uanis(O4A) = Uanis(O4B)
3. Rigid body (RIGU) restrains
 C57, O4B, C60B
 with sigma for 1-2 distances of 0.004 and sigma for 1-3 distances of 0.004
 C57, O4A, C60A
 with sigma for 1-2 distances of 0.004 and sigma for 1-3 distances of 0.004
4. Others
 Sof(O4B)=Sof(C60B)=Sof(H60D)=Sof(H60E)=Sof(H60F)=1-FVAR(1)
 Sof(O4A)=Sof(C60A)=Sof(H60A)=Sof(H60B)=Sof(H60C)=FVAR(1)
5.a Riding coordinates:
 C60A(H60A,H60B,H60C), C60B(H60D,H60E,H60F)
5.b Aromatic/amide H refined with riding coordinates:
 C4(H4), C5(H5), C6(H6), C7(H7), C10(H10), C11(H11), C12(H12), C13(H13),
 C15(H15), C16(H16), C17(H17), C18(H18), C21(H21), C22(H22), C23(H23), C24(H24),
  C26(H26), C27(H27), C28(H28), C29(H29), C32(H32), C33(H33), C34(H34),
 C35(H35), C37(H37), C38(H38), C39(H39), C40(H40), C43(H43), C44(H44), C45(H45),
  C46(H46)
5.c Idealised Me refined as rotating group:
 C53(H53A,H53B,H53C)
;
_olex2_submission_special_instructions 'No special instructions were received'

loop_
_space_group_symop_operation_xyz
'x, y, z'
'-x+1/2, y+1/2, -z+1/2'
'-x, -y, -z'
'x-1/2, -y-1/2, z-1/2'

loop_
_atom_site_label
_atom_site_type_symbol
_atom_site_fract_x
_atom_site_fract_y
_atom_site_fract_z
_atom_site_U_iso_or_equiv
_atom_site_adp_type
_atom_site_occupancy
_atom_site_site_symmetry_order
_atom_site_calc_flag
_atom_site_refinement_flags_posn
_atom_site_refinement_flags_adp
_atom_site_refinement_flags_occupancy
_atom_site_disorder_assembly
_atom_site_disorder_group
Ir1 Ir 0.32822(2) 0.14684(2) 0.63356(2) 0.01543(4) Uani 1 1 d . . . . .
Ir2 Ir 0.32956(2) 0.36091(2) 0.60343(2) 0.01495(4) Uani 1 1 d . . . . .
F1 F 0.6116(2) 0.30107(10) 0.73566(12) 0.0292(5) Uani 1 1 d . . . . .
F2 F 0.8053(2) 0.35438(11) 0.72912(14) 0.0405(7) Uani 1 1 d . . . . .
F3 F 0.7551(2) 0.30815(11) 0.48458(13) 0.0354(6) Uani 1 1 d . . . . .
F4 F 0.5596(2) 0.25356(9) 0.49346(12) 0.0279(6) Uani 1 1 d . . . . .
F5 F 0.0974(2) 0.24013(13) 0.72807(13) 0.0426(7) Uani 1 1 d . . . . .
F6 F -0.1095(2) 0.19626(14) 0.72956(14) 0.0516(8) Uani 1 1 d . . . . .
F7 F -0.1740(2) 0.17489(12) 0.48152(14) 0.0454(7) Uani 1 1 d . . . . .
F8 F 0.0306(2) 0.22316(11) 0.47990(12) 0.0297(5) Uani 1 1 d . . . . .
O1 O 0.4802(2) 0.18966(10) 0.61566(14) 0.0199(6) Uani 1 1 d . . . . .
O2 O 0.1704(2) 0.31373(10) 0.58000(14) 0.0196(6) Uani 1 1 d . . . . .
O3 O 0.8840(3) 0.35843(14) 0.59290(19) 0.0411(8) Uani 1 1 d . . . . .
N1 N 0.2802(3) 0.23575(12) 0.62393(16) 0.0154(6) Uani 1 1 d . . . . .
N2 N 0.3777(3) 0.27261(12) 0.62243(16) 0.0153(6) Uani 1 1 d . . . . .
N3 N 0.3995(3) 0.15230(13) 0.73830(17) 0.0207(7) Uani 1 1 d . . . . .
N4 N 0.2568(3) 0.13483(12) 0.52955(16) 0.0182(6) Uani 1 1 d . . . . .
N5 N 0.2990(3) 0.37813(13) 0.70190(17) 0.0181(7) Uani 1 1 d . . . . .
N6 N 0.3710(3) 0.35528(12) 0.50555(16) 0.0176(6) Uani 1 1 d . . . . .
C1 C 0.4709(3) 0.24389(15) 0.6183(2) 0.0162(8) Uani 1 1 d . . . . .
C2 C 0.1828(3) 0.26265(15) 0.60190(19) 0.0155(7) Uani 1 1 d . . . . .
C3 C 0.4158(3) 0.07337(16) 0.6452(2) 0.0215(8) Uani 1 1 d . . . . .
C4 C 0.4179(4) 0.03018(16) 0.5949(2) 0.0269(9) Uani 1 1 d . . . . .
H4 H 0.366428 0.032079 0.550336 0.032 Uiso 1 1 calc R . . . .
C5 C 0.4944(4) -0.01559(17) 0.6096(3) 0.0340(11) Uani 1 1 d . . . . .
H5 H 0.494567 -0.044590 0.575113 0.041 Uiso 1 1 calc R . . . .
C6 C 0.5701(4) -0.01868(19) 0.6744(3) 0.0414(12) Uani 1 1 d . . . . .
H6 H 0.622545 -0.049664 0.684013 0.050 Uiso 1 1 calc R . . . .
C7 C 0.5697(4) 0.02285(19) 0.7247(3) 0.0384(12) Uani 1 1 d . . . . .
H7 H 0.621593 0.020450 0.769101 0.046 Uiso 1 1 calc R . . . .
C8 C 0.4928(3) 0.06877(16) 0.7107(2) 0.0241(9) Uani 1 1 d . . . . .
C9 C 0.4838(3) 0.11347(16) 0.7622(2) 0.0236(9) Uani 1 1 d . . . . .
C10 C 0.5449(4) 0.11738(19) 0.8318(2) 0.0336(11) Uani 1 1 d . . . . .
H10 H 0.605813 0.091360 0.848331 0.040 Uiso 1 1 calc R . . . .
C11 C 0.5179(4) 0.15839(19) 0.8769(2) 0.0352(11) Uani 1 1 d . . . . .
H11 H 0.560403 0.161065 0.924129 0.042 Uiso 1 1 calc R . . . .
C12 C 0.4283(4) 0.19587(18) 0.8528(2) 0.0310(10) Uani 1 1 d . . . . .
H12 H 0.406062 0.223672 0.883501 0.037 Uiso 1 1 calc R . . . .
C13 C 0.3726(3) 0.19164(16) 0.7832(2) 0.0239(9) Uani 1 1 d . . . . .
H13 H 0.312246 0.217774 0.766027 0.029 Uiso 1 1 calc R . . . .
C14 C 0.1861(3) 0.10457(14) 0.6444(2) 0.0191(8) Uani 1 1 d . . . . .
C15 C 0.1495(3) 0.08923(16) 0.7073(2) 0.0232(9) Uani 1 1 d . . . . .
H15 H 0.193505 0.101217 0.751649 0.028 Uiso 1 1 calc R . . . .
C16 C 0.0509(4) 0.05705(16) 0.7061(2) 0.0288(10) Uani 1 1 d . . . . .
H16 H 0.029170 0.046669 0.749572 0.035 Uiso 1 1 calc R . . . .
C17 C -0.0163(4) 0.03988(16) 0.6426(3) 0.0296(10) Uani 1 1 d . . . . .
H17 H -0.083948 0.017897 0.642396 0.035 Uiso 1 1 calc R . . . .
C18 C 0.0148(3) 0.05463(16) 0.5796(2) 0.0270(9) Uani 1 1 d . . . . .
H18 H -0.031854 0.043373 0.535725 0.032 Uiso 1 1 calc R . . . .
C19 C 0.1167(3) 0.08668(15) 0.5803(2) 0.0209(8) Uani 1 1 d . . . . .
C20 C 0.1557(3) 0.10485(15) 0.5163(2) 0.0221(8) Uani 1 1 d . . . . .
C21 C 0.1017(4) 0.09497(17) 0.4464(2) 0.0328(10) Uani 1 1 d . . . . .
H21 H 0.032260 0.073426 0.436654 0.039 Uiso 1 1 calc R . . . .
C22 C 0.1477(5) 0.11606(19) 0.3913(2) 0.0395(12) Uani 1 1 d . . . . .
H22 H 0.109921 0.109578 0.343565 0.047 Uiso 1 1 calc R . . . .
C23 C 0.2496(4) 0.14680(18) 0.4055(2) 0.0336(10) Uani 1 1 d . . . . .
H23 H 0.282877 0.161634 0.368038 0.040 Uiso 1 1 calc R . . . .
C24 C 0.3014(4) 0.15537(16) 0.4752(2) 0.0271(9) Uani 1 1 d . . . . .
H24 H 0.371200 0.176554 0.485428 0.033 Uiso 1 1 calc R . . . .
C25 C 0.2467(3) 0.43517(15) 0.5841(2) 0.0187(8) Uani 1 1 d . . . . .
C26 C 0.2108(3) 0.46112(16) 0.5185(2) 0.0230(8) Uani 1 1 d . . . . .
H26 H 0.227824 0.443783 0.476958 0.028 Uiso 1 1 calc R . . . .
C27 C 0.1501(4) 0.51225(18) 0.5129(2) 0.0304(10) Uani 1 1 d . . . . .
H27 H 0.126067 0.529334 0.467589 0.037 Uiso 1 1 calc R . . . .
C28 C 0.1247(4) 0.53827(18) 0.5718(3) 0.0346(11) Uani 1 1 d . . . . .
H28 H 0.085210 0.573721 0.567495 0.042 Uiso 1 1 calc R . . . .
C29 C 0.1567(4) 0.51276(17) 0.6377(2) 0.0296(10) Uani 1 1 d . . . . .
H29 H 0.138077 0.530309 0.678638 0.035 Uiso 1 1 calc R . . . .
C30 C 0.2167(3) 0.46079(15) 0.6437(2) 0.0200(8) Uani 1 1 d . . . . .
C31 C 0.2480(3) 0.42927(16) 0.7100(2) 0.0206(8) Uani 1 1 d . . . . .
C32 C 0.2307(4) 0.44579(18) 0.7765(2) 0.0286(10) Uani 1 1 d . . . . .
H32 H 0.193722 0.480950 0.782044 0.034 Uiso 1 1 calc R . . . .
C33 C 0.2673(4) 0.41117(19) 0.8345(2) 0.0351(11) Uani 1 1 d . . . . .
H33 H 0.255180 0.422252 0.880090 0.042 Uiso 1 1 calc R . . . .
C34 C 0.3214(4) 0.36036(19) 0.8258(2) 0.0354(11) Uani 1 1 d . . . . .
H34 H 0.348304 0.336378 0.865433 0.042 Uiso 1 1 calc R . . . .
C35 C 0.3359(4) 0.34509(17) 0.7596(2) 0.0262(9) Uani 1 1 d . . . . .
H35 H 0.373067 0.310037 0.753675 0.031 Uiso 1 1 calc R . . . .
C36 C 0.4739(3) 0.40739(14) 0.6205(2) 0.0167(8) Uani 1 1 d . . . . .
C37 C 0.5297(3) 0.43388(15) 0.6836(2) 0.0199(8) Uani 1 1 d . . . . .
H37 H 0.500759 0.428274 0.725992 0.024 Uiso 1 1 calc R . . . .
C38 C 0.6260(3) 0.46795(16) 0.6852(2) 0.0222(8) Uani 1 1 d . . . . .
H38 H 0.663081 0.484784 0.728655 0.027 Uiso 1 1 calc R . . . .
C39 C 0.6683(3) 0.47759(16) 0.6240(2) 0.0236(9) Uani 1 1 d . . . . .
H39 H 0.734094 0.501146 0.625296 0.028 Uiso 1 1 calc R . . . .
C40 C 0.6148(3) 0.45298(16) 0.5613(2) 0.0244(9) Uani 1 1 d . . . . .
H40 H 0.643200 0.459819 0.519018 0.029 Uiso 1 1 calc R . . . .
C41 C 0.5197(3) 0.41828(15) 0.5597(2) 0.0183(8) Uani 1 1 d . . . . .
C42 C 0.4606(3) 0.38835(15) 0.4953(2) 0.0188(8) Uani 1 1 d . . . . .
C43 C 0.4905(4) 0.39143(18) 0.4291(2) 0.0303(10) Uani 1 1 d . . . . .
H43 H 0.552199 0.415362 0.421913 0.036 Uiso 1 1 calc R . . . .
C44 C 0.4310(4) 0.3599(2) 0.3739(2) 0.0388(11) Uani 1 1 d . . . . .
H44 H 0.450769 0.361764 0.328238 0.047 Uiso 1 1 calc R . . . .
C45 C 0.3419(4) 0.32528(19) 0.3854(2) 0.0337(10) Uani 1 1 d . . . . .
H45 H 0.300128 0.302755 0.347974 0.040 Uiso 1 1 calc R . . . .
C46 C 0.3149(3) 0.32387(16) 0.4509(2) 0.0230(9) Uani 1 1 d . . . . .
H46 H 0.253812 0.299751 0.458604 0.028 Uiso 1 1 calc R . . . .
C47 C 0.5778(3) 0.27668(14) 0.6148(2) 0.0172(8) Uani 1 1 d . . . . .
C48 C 0.6450(3) 0.30283(15) 0.6723(2) 0.0202(8) Uani 1 1 d . . . . .
C49 C 0.7479(3) 0.33001(17) 0.6692(2) 0.0261(9) Uani 1 1 d . . . . .
C50 C 0.7875(3) 0.33303(16) 0.6058(2) 0.0252(9) Uani 1 1 d . . . . .
C51 C 0.7201(4) 0.30664(17) 0.5470(2) 0.0244(9) Uani 1 1 d . . . . .
C52 C 0.6195(3) 0.27879(16) 0.5517(2) 0.0206(8) Uani 1 1 d . . . . .
C53 C 0.9677(4) 0.3811(2) 0.6488(3) 0.0459(14) Uani 1 1 d . . . . .
H53A H 1.036703 0.391920 0.630527 0.069 Uiso 1 1 calc GR . . . .
H53B H 0.988417 0.352307 0.686064 0.069 Uiso 1 1 calc GR . . . .
H53C H 0.936071 0.414675 0.668510 0.069 Uiso 1 1 calc GR . . . .
C54 C 0.0726(3) 0.23161(14) 0.60378(19) 0.0151(7) Uani 1 1 d . . . . .
C55 C 0.0325(3) 0.22348(17) 0.6665(2) 0.0226(8) Uani 1 1 d . . . . .
C56 C -0.0740(4) 0.19998(19) 0.6674(2) 0.0291(10) Uani 1 1 d . . . . .
C57 C -0.1458(3) 0.18179(16) 0.6063(2) 0.0264(9) Uani 1 1 d . U . . .
C58 C -0.1076(3) 0.19058(16) 0.5433(2) 0.0245(9) Uani 1 1 d . . . . .
C59 C -0.0021(3) 0.21527(15) 0.54285(19) 0.0177(8) Uani 1 1 d . . . . .
O4A O -0.2536(12) 0.1587(7) 0.5924(5) 0.040(2) Uani 0.520(9) 1 d . U P A 1
C60A C -0.2817(9) 0.1232(4) 0.6466(6) 0.049(3) Uani 0.520(9) 1 d . U P A 1
H60A H -0.349741 0.100276 0.626811 0.073 Uiso 0.520(9) 1 d R . P A 1
H60B H -0.298961 0.147196 0.684961 0.073 Uiso 0.520(9) 1 d R . P A 1
H60C H -0.216761 0.097996 0.665241 0.073 Uiso 0.520(9) 1 d R . P A 1
O4B O -0.2466(14) 0.1600(8) 0.6216(6) 0.040(2) Uani 0.480(9) 1 d . U P A 2
C60B C -0.3082(9) 0.1198(4) 0.5717(7) 0.043(3) Uani 0.480(9) 1 d . U P A 2
H60D H -0.359409 0.139763 0.533187 0.065 Uiso 0.480(9) 1 d R . P A 2
H60E H -0.354289 0.095003 0.596567 0.065 Uiso 0.480(9) 1 d R . P A 2
H60F H -0.252809 0.096683 0.552027 0.065 Uiso 0.480(9) 1 d R . P A 2

loop_
_atom_site_aniso_label
_atom_site_aniso_U_11
_atom_site_aniso_U_22
_atom_site_aniso_U_33
_atom_site_aniso_U_23
_atom_site_aniso_U_13
_atom_site_aniso_U_12
Ir1 0.01304(7) 0.01273(6) 0.01983(8) 0.00259(6) 0.00146(6) -0.00104(5)
Ir2 0.01382(7) 0.01255(6) 0.01870(7) 0.00136(6) 0.00367(6) -0.00130(5)
F1 0.0288(13) 0.0374(13) 0.0214(12) -0.0016(11) 0.0046(11) -0.0077(11)
F2 0.0306(14) 0.0514(16) 0.0346(15) -0.0028(13) -0.0061(12) -0.0223(13)
F3 0.0294(14) 0.0474(15) 0.0344(15) 0.0060(12) 0.0182(12) -0.0049(12)
F4 0.0261(13) 0.0341(13) 0.0234(13) -0.0048(10) 0.0048(11) -0.0064(10)
F5 0.0295(15) 0.081(2) 0.0164(13) -0.0009(13) 0.0012(12) -0.0013(14)
F6 0.0334(16) 0.090(2) 0.0358(16) 0.0245(16) 0.0182(13) 0.0017(16)
F7 0.0276(15) 0.0644(19) 0.0402(16) -0.0166(14) -0.0032(12) -0.0138(14)
F8 0.0257(13) 0.0461(15) 0.0174(12) 0.0003(11) 0.0049(10) 0.0014(11)
O1 0.0151(13) 0.0146(12) 0.0299(15) 0.0035(11) 0.0041(12) -0.0005(10)
O2 0.0146(13) 0.0157(12) 0.0273(15) 0.0051(11) 0.0014(11) -0.0015(10)
O3 0.0185(16) 0.052(2) 0.053(2) 0.0135(17) 0.0059(15) -0.0150(15)
N1 0.0115(15) 0.0165(14) 0.0181(16) 0.0022(12) 0.0029(13) -0.0038(12)
N2 0.0123(15) 0.0128(14) 0.0215(17) 0.0019(12) 0.0048(13) -0.0046(12)
N3 0.0185(16) 0.0162(15) 0.0263(18) 0.0047(13) 0.0015(14) -0.0046(13)
N4 0.0206(16) 0.0145(14) 0.0200(16) 0.0008(12) 0.0051(13) 0.0010(12)
N5 0.0148(16) 0.0177(15) 0.0216(17) 0.0025(13) 0.0029(13) -0.0033(12)
N6 0.0154(15) 0.0180(15) 0.0178(15) 0.0004(13) -0.0005(12) 0.0026(13)
C1 0.0144(18) 0.0181(17) 0.016(2) 0.0020(14) 0.0021(16) -0.0047(14)
C2 0.0160(18) 0.0166(17) 0.0132(18) 0.0008(14) 0.0009(15) -0.0029(14)
C3 0.0156(19) 0.0166(17) 0.033(2) 0.0053(16) 0.0049(17) -0.0008(15)
C4 0.026(2) 0.0197(19) 0.035(2) 0.0058(18) 0.0059(19) 0.0014(16)
C5 0.036(3) 0.020(2) 0.046(3) 0.004(2) 0.011(2) 0.0052(19)
C6 0.035(3) 0.029(2) 0.061(3) 0.010(2) 0.010(3) 0.016(2)
C7 0.025(2) 0.038(3) 0.048(3) 0.011(2) -0.004(2) 0.007(2)
C8 0.0127(19) 0.0221(19) 0.036(2) 0.0079(18) 0.0016(17) -0.0025(15)
C9 0.018(2) 0.0200(18) 0.031(2) 0.0062(17) 0.0008(17) -0.0076(15)
C10 0.022(2) 0.031(2) 0.039(3) 0.013(2) -0.014(2) -0.0049(18)
C11 0.039(3) 0.035(2) 0.026(2) 0.004(2) -0.008(2) -0.014(2)
C12 0.037(3) 0.026(2) 0.027(2) -0.0023(18) -0.001(2) -0.0094(19)
C13 0.020(2) 0.0239(19) 0.026(2) 0.0038(17) 0.0013(17) -0.0067(16)
C14 0.0137(18) 0.0122(16) 0.031(2) 0.0017(15) 0.0026(16) 0.0024(14)
C15 0.018(2) 0.0206(19) 0.031(2) 0.0025(17) 0.0047(18) -0.0002(16)
C16 0.026(2) 0.0204(19) 0.043(3) 0.0055(18) 0.014(2) -0.0003(17)
C17 0.020(2) 0.0176(19) 0.054(3) 0.0013(19) 0.013(2) -0.0043(16)
C18 0.019(2) 0.0168(18) 0.042(3) -0.0018(18) -0.0018(19) 0.0000(16)
C19 0.019(2) 0.0129(16) 0.029(2) 0.0007(15) 0.0006(17) 0.0013(14)
C20 0.022(2) 0.0148(17) 0.028(2) -0.0014(16) -0.0012(17) 0.0010(15)
C21 0.039(3) 0.024(2) 0.031(2) -0.0056(18) -0.005(2) -0.0028(19)
C22 0.056(3) 0.032(2) 0.024(2) -0.003(2) -0.007(2) -0.002(2)
C23 0.050(3) 0.032(2) 0.020(2) 0.0020(19) 0.008(2) 0.000(2)
C24 0.034(2) 0.0213(19) 0.026(2) 0.0020(17) 0.0059(19) 0.0000(18)
C25 0.0117(18) 0.0156(17) 0.030(2) 0.0019(16) 0.0062(16) -0.0051(14)
C26 0.015(2) 0.0222(19) 0.033(2) 0.0038(17) 0.0073(17) -0.0019(15)
C27 0.021(2) 0.031(2) 0.039(3) 0.012(2) 0.005(2) 0.0007(18)
C28 0.026(2) 0.025(2) 0.053(3) 0.001(2) 0.008(2) 0.0074(18)
C29 0.027(2) 0.022(2) 0.040(3) -0.0050(19) 0.007(2) 0.0021(17)
C30 0.016(2) 0.0168(17) 0.026(2) -0.0004(16) 0.0030(16) -0.0018(15)
C31 0.0130(18) 0.0208(18) 0.028(2) -0.0034(16) 0.0046(16) -0.0071(15)
C32 0.023(2) 0.032(2) 0.033(2) -0.0075(19) 0.0112(19) 0.0000(18)
C33 0.043(3) 0.040(3) 0.025(2) -0.008(2) 0.013(2) 0.000(2)
C34 0.048(3) 0.036(2) 0.023(2) 0.003(2) 0.007(2) 0.002(2)
C35 0.030(2) 0.026(2) 0.025(2) 0.0025(17) 0.0105(18) 0.0001(18)
C36 0.0149(18) 0.0125(16) 0.022(2) 0.0026(14) 0.0018(15) 0.0032(14)
C37 0.020(2) 0.0207(18) 0.0193(19) 0.0001(15) 0.0047(16) -0.0010(15)
C38 0.021(2) 0.0216(19) 0.021(2) -0.0028(16) -0.0013(17) -0.0024(16)
C39 0.018(2) 0.0241(19) 0.028(2) 0.0004(17) 0.0016(17) -0.0077(16)
C40 0.023(2) 0.025(2) 0.027(2) 0.0046(17) 0.0082(18) -0.0043(17)
C41 0.0178(19) 0.0178(17) 0.0184(19) 0.0021(15) 0.0014(16) -0.0018(15)
C42 0.0172(19) 0.0172(17) 0.023(2) 0.0015(15) 0.0056(16) -0.0009(15)
C43 0.034(3) 0.033(2) 0.026(2) -0.0012(19) 0.010(2) -0.0098(19)
C44 0.047(3) 0.050(3) 0.022(2) -0.004(2) 0.012(2) -0.012(2)
C45 0.032(3) 0.040(3) 0.027(2) -0.009(2) 0.002(2) -0.005(2)
C46 0.020(2) 0.0232(19) 0.025(2) -0.0002(17) 0.0025(17) 0.0003(16)
C47 0.0157(18) 0.0122(16) 0.024(2) 0.0032(15) 0.0041(16) 0.0003(14)
C48 0.018(2) 0.0199(18) 0.023(2) 0.0037(16) 0.0042(17) 0.0032(15)
C49 0.017(2) 0.025(2) 0.033(2) 0.0025(18) -0.0044(18) -0.0036(16)
C50 0.015(2) 0.0218(19) 0.038(3) 0.0080(18) 0.0040(18) -0.0031(16)
C51 0.022(2) 0.024(2) 0.029(2) 0.0037(17) 0.0087(18) 0.0009(16)
C52 0.0132(19) 0.0201(18) 0.027(2) 0.0004(16) -0.0001(16) 0.0007(15)
C53 0.019(2) 0.042(3) 0.078(4) -0.012(3) 0.012(3) -0.014(2)
C54 0.0144(18) 0.0118(15) 0.0192(19) 0.0047(14) 0.0032(15) 0.0020(14)
C55 0.021(2) 0.031(2) 0.0148(19) 0.0063(17) 0.0009(16) 0.0012(17)
C56 0.025(2) 0.041(2) 0.025(2) 0.0196(19) 0.0144(19) 0.0092(19)
C57 0.0130(19) 0.0219(19) 0.046(3) 0.0086(19) 0.0092(19) 0.0005(15)
C58 0.018(2) 0.0237(19) 0.030(2) -0.0051(17) -0.0016(18) -0.0017(16)
C59 0.0192(19) 0.0193(18) 0.0152(18) 0.0006(15) 0.0045(16) 0.0022(15)
O4A 0.018(2) 0.052(2) 0.050(6) 0.014(6) 0.006(5) -0.0120(18)
C60A 0.037(6) 0.040(5) 0.077(9) 0.029(5) 0.031(6) 0.014(4)
O4B 0.018(2) 0.052(2) 0.050(6) 0.014(6) 0.006(5) -0.0120(18)
C60B 0.026(5) 0.032(5) 0.076(9) -0.002(5) 0.021(5) -0.011(4)

loop_
_atom_type_symbol
_atom_type_description
_atom_type_scat_dispersion_real
_atom_type_scat_dispersion_imag
_atom_type_scat_source
C C 0.0033 0.0016 'International Tables Vol C Tables 4.2.6.8 and 6.1.1.4'
H H 0.0000 0.0000 'International Tables Vol C Tables 4.2.6.8 and 6.1.1.4'
F F 0.0171 0.0103 'International Tables Vol C Tables 4.2.6.8 and 6.1.1.4'
Ir Ir -1.4442 7.9887 'International Tables Vol C Tables 4.2.6.8 and 6.1.1.4'
N N 0.0061 0.0033 'International Tables Vol C Tables 4.2.6.8 and 6.1.1.4'
O O 0.0106 0.0060 'International Tables Vol C Tables 4.2.6.8 and 6.1.1.4'

loop_
_exptl_crystal_face_index_h
_exptl_crystal_face_index_k
_exptl_crystal_face_index_l
_exptl_crystal_face_perp_dist
0.00 1.00 0.00 0.0430
0.00 -1.00 0.00 0.0560
-1.00 0.00 0.00 0.0500
1.00 0.00 0.00 0.0180
0.00 0.00 1.00 0.0220
0.00 0.00 -1.00 0.0580
-1.00 0.00 1.00 0.0350

loop_
_geom_angle_atom_site_label_1
_geom_angle_atom_site_label_2
_geom_angle_atom_site_label_3
_geom_angle
O1 Ir1 N1 75.28(10)
N3 Ir1 O1 85.95(11)
N3 Ir1 N1 94.32(12)
N3 Ir1 N4 175.63(12)
N4 Ir1 O1 96.27(11)
N4 Ir1 N1 89.89(11)
C3 Ir1 O1 89.58(12)
C3 Ir1 N1 164.40(13)
C3 Ir1 N3 80.64(15)
C3 Ir1 N4 95.59(14)
C14 Ir1 O1 176.45(13)
C14 Ir1 N1 106.16(13)
C14 Ir1 N3 97.12(14)
C14 Ir1 N4 80.55(14)
C14 Ir1 C3 89.17(14)
O2 Ir2 N2 74.43(10)
N5 Ir2 O2 89.57(11)
N5 Ir2 N2 97.02(12)
N5 Ir2 N6 171.52(12)
N6 Ir2 O2 97.43(11)
N6 Ir2 N2 89.49(11)
C25 Ir2 O2 92.00(12)
C25 Ir2 N2 166.24(13)
C25 Ir2 N5 80.26(14)
C25 Ir2 N6 94.66(14)
C36 Ir2 O2 176.82(12)
C36 Ir2 N2 107.99(12)
C36 Ir2 N5 92.14(14)
C36 Ir2 N6 80.65(14)
C36 Ir2 C25 85.65(14)
C1 O1 Ir1 112.4(2)
C2 O2 Ir2 112.1(2)
C50 O3 C53 121.2(4)
N2 N1 Ir1 112.6(2)
C2 N1 Ir1 133.9(2)
C2 N1 N2 110.9(3)
N1 N2 Ir2 113.2(2)
C1 N2 Ir2 133.0(2)
C1 N2 N1 112.0(3)
C9 N3 Ir1 115.3(3)
C13 N3 Ir1 125.1(3)
C13 N3 C9 119.5(3)
C20 N4 Ir1 115.9(3)
C24 N4 Ir1 124.2(3)
C24 N4 C20 119.9(3)
C31 N5 Ir2 116.2(3)
C35 N5 Ir2 124.0(3)
C35 N5 C31 119.4(3)
C42 N6 Ir2 115.4(2)
C46 N6 Ir2 125.8(3)
C46 N6 C42 118.7(3)
O1 C1 N2 126.6(3)
O1 C1 C47 115.7(3)
N2 C1 C47 117.8(3)
O2 C2 N1 127.0(3)
O2 C2 C54 115.0(3)
N1 C2 C54 118.0(3)
C4 C3 Ir1 128.6(3)
C4 C3 C8 117.7(4)
C8 C3 Ir1 113.4(3)
C5 C4 C3 120.9(4)
C6 C5 C4 120.0(4)
C7 C6 C5 120.3(4)
C6 C7 C8 120.1(4)
C3 C8 C9 115.5(3)
C7 C8 C3 120.9(4)
C7 C8 C9 123.5(4)
N3 C9 C8 113.5(3)
N3 C9 C10 119.1(4)
C10 C9 C8 127.2(4)
C11 C10 C9 120.7(4)
C10 C11 C12 119.4(4)
C13 C12 C11 118.0(4)
N3 C13 C12 123.1(4)
C15 C14 Ir1 128.5(3)
C19 C14 Ir1 114.7(3)
C19 C14 C15 116.8(3)
C16 C15 C14 121.6(4)
C17 C16 C15 120.7(4)
C18 C17 C16 119.9(4)
C17 C18 C19 119.7(4)
C14 C19 C18 121.2(4)
C14 C19 C20 115.2(3)
C18 C19 C20 123.6(4)
N4 C20 C19 113.6(3)
N4 C20 C21 119.2(4)
C21 C20 C19 127.2(4)
C22 C21 C20 120.5(4)
C21 C22 C23 119.6(4)
C24 C23 C22 118.4(4)
N4 C24 C23 122.4(4)
C26 C25 Ir2 127.1(3)
C26 C25 C30 118.2(3)
C30 C25 Ir2 114.5(3)
C25 C26 C27 120.7(4)
C28 C27 C26 120.9(4)
C27 C28 C29 119.8(4)
C28 C29 C30 119.7(4)
C25 C30 C29 120.6(4)
C25 C30 C31 115.8(3)
C29 C30 C31 123.6(4)
N5 C31 C30 113.0(3)
N5 C31 C32 119.8(4)
C32 C31 C30 127.1(4)
C33 C32 C31 120.0(4)
C32 C33 C34 119.5(4)
C35 C34 C33 119.0(4)
N5 C35 C34 122.3(4)
C37 C36 Ir2 128.7(3)
C41 C36 Ir2 114.7(3)
C41 C36 C37 116.4(3)
C38 C37 C36 121.3(4)
C39 C38 C37 120.4(4)
C40 C39 C38 119.7(4)
C39 C40 C41 120.1(4)
C36 C41 C42 114.5(3)
C40 C41 C36 122.0(4)
C40 C41 C42 123.4(4)
N6 C42 C41 114.0(3)
N6 C42 C43 120.5(4)
C43 C42 C41 125.5(4)
C44 C43 C42 119.8(4)
C43 C44 C45 119.2(4)
C46 C45 C44 119.1(4)
N6 C46 C45 122.7(4)
C48 C47 C1 123.9(3)
C48 C47 C52 115.9(3)
C52 C47 C1 120.1(3)
F1 C48 C47 119.1(3)
F1 C48 C49 117.6(4)
C47 C48 C49 123.2(4)
F2 C49 C48 117.5(4)
F2 C49 C50 121.9(4)
C48 C49 C50 120.5(4)
O3 C50 C49 128.5(4)
O3 C50 C51 114.7(4)
C49 C50 C51 116.9(4)
F3 C51 C50 119.1(4)
F3 C51 C52 119.4(4)
C52 C51 C50 121.5(4)
F4 C52 C47 119.4(3)
F4 C52 C51 118.6(4)
C51 C52 C47 122.0(4)
C55 C54 C2 122.1(3)
C59 C54 C2 122.1(3)
C59 C54 C55 115.4(3)
F5 C55 C54 119.5(4)
F5 C55 C56 118.3(4)
C56 C55 C54 122.1(4)
F6 C56 C55 118.8(4)
F6 C56 C57 119.4(4)
C55 C56 C57 121.8(4)
C56 C57 C58 116.5(4)
C56 C57 O4B 110.4(6)
O4A C57 C56 133.6(6)
O4A C57 C58 109.8(6)
O4B C57 C58 133.0(6)
F7 C58 C57 119.9(4)
F7 C58 C59 119.0(4)
C59 C58 C57 121.1(4)
F8 C59 C54 118.4(3)
F8 C59 C58 118.7(3)
C58 C59 C54 123.0(4)
C57 O4A C60A 115.6(10)
C57 O4B C60B 116.6(11)

loop_
_geom_bond_atom_site_label_1
_geom_bond_atom_site_label_2
_geom_bond_distance
Ir1 O1 2.140(3)
Ir1 N1 2.163(3)
Ir1 N3 2.028(3)
Ir1 N4 2.031(3)
Ir1 C3 2.002(4)
Ir1 C14 1.994(4)
Ir2 O2 2.152(2)
Ir2 N2 2.163(3)
Ir2 N5 2.032(3)
Ir2 N6 2.035(3)
Ir2 C25 1.999(4)
Ir2 C36 1.996(4)
F1 C48 1.349(4)
F2 C49 1.344(5)
F3 C51 1.341(5)
F4 C52 1.341(4)
F5 C55 1.337(5)
F6 C56 1.340(5)
F7 C58 1.341(5)
F8 C59 1.350(4)
O1 C1 1.281(4)
O2 C2 1.270(4)
O3 C50 1.350(5)
O3 C53 1.414(6)
N1 N2 1.445(4)
N1 C2 1.308(5)
N2 C1 1.305(5)
N3 C9 1.362(5)
N3 C13 1.343(5)
N4 C20 1.366(5)
N4 C24 1.345(5)
N5 C31 1.366(5)
N5 C35 1.353(5)
N6 C42 1.356(5)
N6 C46 1.347(5)
C1 C47 1.490(5)
C2 C54 1.498(5)
C3 C4 1.403(6)
C3 C8 1.405(5)
C4 C5 1.397(5)
C5 C6 1.385(7)
C6 C7 1.374(7)
C7 C8 1.402(6)
C8 C9 1.460(6)
C9 C10 1.395(6)
C10 C11 1.372(7)
C11 C12 1.385(6)
C12 C13 1.374(6)
C14 C15 1.404(5)
C14 C19 1.404(5)
C15 C16 1.384(5)
C16 C17 1.380(6)
C17 C18 1.374(6)
C18 C19 1.416(5)
C19 C20 1.458(6)
C20 C21 1.389(6)
C21 C22 1.372(7)
C22 C23 1.383(7)
C23 C24 1.374(6)
C25 C26 1.390(5)
C25 C30 1.398(5)
C26 C27 1.392(5)
C27 C28 1.368(6)
C28 C29 1.384(6)
C29 C30 1.405(5)
C30 C31 1.456(5)
C31 C32 1.386(5)
C32 C33 1.379(6)
C33 C34 1.379(6)
C34 C35 1.363(6)
C36 C37 1.407(5)
C36 C41 1.402(5)
C37 C38 1.385(5)
C38 C39 1.380(5)
C39 C40 1.374(6)
C40 C41 1.382(5)
C41 C42 1.474(5)
C42 C43 1.386(5)
C43 C44 1.371(6)
C44 C45 1.379(6)
C45 C46 1.356(6)
C47 C48 1.373(5)
C47 C52 1.393(5)
C48 C49 1.383(5)
C49 C50 1.388(6)
C50 C51 1.393(6)
C51 C52 1.374(5)
C54 C55 1.389(5)
C54 C59 1.376(5)
C55 C56 1.376(6)
C56 C57 1.376(6)
C57 C58 1.385(6)
C57 O4A 1.360(14)
C57 O4B 1.377(15)
C58 C59 1.374(5)
O4A C60A 1.421(16)
O4B C60B 1.439(19)
